data_1010055
loop_
_publ_author_name
'Ketelaar, J A A'

_publ_section_title
;
Die Kristallstruktur des Nickelbromids und -jodids
;
_journal_coden_ASTM ZEKGAX
_journal_name_full
;
Zeitschrift fuer Kristallographie, Kristallgeometrie, Kristallphysik,
Kristallchemie (-144,1977)
;
_journal_page_first 26
_journal_page_last 34
_journal_volume 88
_journal_year 1934
_chemical_formula_structural '(Ni Br2)0.3333'
_chemical_formula_sum 'Br0.6666 Ni0.3333'
_chemical_name_systematic 'Nickel bromide'
_space_group_IT_number 175
_symmetry_cell_setting hexagonal
_symmetry_Int_Tables_number 175
_symmetry_space_group_name_Hall '-P 6'
_symmetry_space_group_name_H-M 'P 6/m'
_cell_angle_alpha 90
_cell_angle_beta 90
_cell_angle_gamma 120
_cell_formula_units_Z 1
_cell_length_a 2.110(5)
_cell_length_b 2.110(5)
_cell_length_c 6.08(1)
_cell_volume 23.4
_cod_original_formula_sum 'Br.6666 Ni.3333'
_cod_database_code 1010055

loop_
_symmetry_equiv_pos_as_xyz
x,y,z
-y,x-y,z
y-x,-x,z
-x,-y,z
y,y-x,z
x-y,x,z
-x,-y,-z
y,y-x,-z
x-y,x,-z
x,y,-z
-y,x-y,-z
y-x,-x,-z

loop_
_atom_site_label
_atom_site_type_symbol
_atom_site_symmetry_multiplicity
_atom_site_Wyckoff_symbol
_atom_site_fract_x
_atom_site_fract_y
_atom_site_fract_z
_atom_site_occupancy
_atom_site_attached_hydrogens
_atom_site_calc_flag
Ni1 Ni2+ 1 a 0. 0. 0. 0.333 0 d
Br1 Br1- 2 e 0. 0. 0.258 0.333 0 d

loop_
_atom_type_symbol
_atom_type_oxidation_number
Ni2+ 2.000
Br1- -1.000
